data_7712966
loop_
_publ_author_name
'Bartolom\'e, Elena'
'Arauzo, Ana'
'Fuertes, Sara'
'Navarro-Spreafica, Laura'
'Sevilla, Pablo'
'Fern\'andez-Cort\'es, Helena'
'Settineri, Nicholas S.'
'Teat, Simon'
'Sa\~nudo, E. Carolina'

_publ_section_title
;
 Luminescent and magnetic [TbEu] 2D Metal-Organic Frameworks
;
_journal_name_full 'Dalton Transactions'
_journal_paper_doi 10.1039/D3DT00367A
_journal_year 2023
_chemical_formula_sum 'C16 H13 Eu O6'
_chemical_formula_weight 453.22
_space_group_crystal_system monoclinic
_space_group_IT_number 14
_space_group_name_Hall '-P 2ybc'
_space_group_name_H-M_alt 'P 1 21/c 1'
_atom_sites_solution_hydrogens geom
_audit_creation_method SHELXL-2018/3
_audit_update_record
;
2023-03-03 deposited with the CCDC.	2023-05-05 downloaded from the CCDC.
;
_cell_angle_alpha 90
_cell_angle_beta 100.931(4)
_cell_angle_gamma 90
_cell_formula_units_Z 4
_cell_length_a 16.3757(13)
_cell_length_b 12.7379(9)
_cell_length_c 7.2766(6)
_cell_measurement_reflns_used 9971
_cell_measurement_temperature 100(2)
_cell_measurement_theta_max 31.46
_cell_measurement_theta_min 2.60
_cell_volume 1490.3(2)
_computing_structure_refinement 'SHELXL-2018/3 (Sheldrick, 2018)'
_computing_structure_solution 'SHELXT 2018/2 (Sheldrick, 2018)'
_diffrn_ambient_temperature 100(2)
_diffrn_measured_fraction_theta_full 0.999
_diffrn_measured_fraction_theta_max 0.997
_diffrn_measurement_device_type 'Bruker D8 with PHOTON II detector'
_diffrn_measurement_method '\f and \w shutterless scans'
_diffrn_radiation_type synchrotron
_diffrn_radiation_wavelength 0.7288
_diffrn_reflns_av_R_equivalents 0.0792
_diffrn_reflns_av_unetI/netI 0.0500
_diffrn_reflns_Laue_measured_fraction_full 0.999
_diffrn_reflns_Laue_measured_fraction_max 0.997
_diffrn_reflns_limit_h_max 23
_diffrn_reflns_limit_h_min -23
_diffrn_reflns_limit_k_max 18
_diffrn_reflns_limit_k_min -18
_diffrn_reflns_limit_l_max 10
_diffrn_reflns_limit_l_min -10
_diffrn_reflns_number 37007
_diffrn_reflns_point_group_measured_fraction_full 0.999
_diffrn_reflns_point_group_measured_fraction_max 0.997
_diffrn_reflns_theta_full 25.930
_diffrn_reflns_theta_max 31.529
_diffrn_reflns_theta_min 2.092
_diffrn_source 'Advanced Light Source, beamline 12.2.1'
_exptl_absorpt_coefficient_mu 4.491
_exptl_absorpt_correction_T_max 0.7462
_exptl_absorpt_correction_T_min 0.5502
_exptl_absorpt_correction_type multi-scan
_exptl_absorpt_process_details SADABS
_exptl_crystal_colour colorless
_exptl_crystal_density_diffrn 2.020
_exptl_crystal_description plate
_exptl_crystal_F_000 880
_exptl_crystal_size_max 0.050
_exptl_crystal_size_mid 0.020
_exptl_crystal_size_min 0.005
_exptl_transmission_factor_max 0.7462
_exptl_transmission_factor_min 0.5502
_refine_diff_density_max 3.426
_refine_diff_density_min -2.328
_refine_diff_density_rms 0.201
_refine_ls_extinction_method none
_refine_ls_goodness_of_fit_ref 1.087
_refine_ls_hydrogen_treatment constr
_refine_ls_matrix_type full
_refine_ls_number_parameters 209
_refine_ls_number_reflns 4600
_refine_ls_number_restraints 0
_refine_ls_restrained_S_all 1.087
_refine_ls_R_factor_all 0.0613
_refine_ls_R_factor_gt 0.0436
_refine_ls_shift/su_max 0.001
_refine_ls_shift/su_mean 0.000
_refine_ls_structure_factor_coef Fsqd
_refine_ls_weighting_details 'w=1/[\s^2^(Fo^2^)+(0.0575P)^2^+1.8853P] where P=(Fo^2^+2Fc^2^)/3'
_refine_ls_weighting_scheme calc
_refine_ls_wR_factor_gt 0.1056
_refine_ls_wR_factor_ref 0.1135
_reflns_Friedel_coverage 0.000
_reflns_number_gt 3572
_reflns_number_total 4600
_reflns_threshold_expression 'I > 2\s(I)'
_cod_data_source_file d3dt00367a2.cif
_cod_data_source_block HFC004
_cod_original_sg_symbol_H-M 'P 21/c'
_cod_database_code 7712966
_shelx_shelxl_version_number 2018/3
_shelx_space_group_comment
;
The symmetry employed for this shelxl refinement is uniquely defined
by the following loop, which should always be used as a source of
symmetry information in preference to the above space-group names.
They are only intended as comments.
;
_shelx_estimated_absorpt_t_min 0.807
_shelx_estimated_absorpt_t_max 0.978

loop_
_space_group_symop_operation_xyz
'x, y, z'
'-x, y+1/2, -z+1/2'
'-x, -y, -z'
'x, -y-1/2, z-1/2'

loop_
_atom_site_label
_atom_site_type_symbol
_atom_site_fract_x
_atom_site_fract_y
_atom_site_fract_z
_atom_site_U_iso_or_equiv
_atom_site_adp_type
_atom_site_occupancy
_atom_site_site_symmetry_order
_atom_site_calc_flag
_atom_site_refinement_flags_posn
_atom_site_refinement_flags_adp
_atom_site_refinement_flags_occupancy
_atom_site_disorder_assembly
_atom_site_disorder_group
Eu1 Eu 0.45079(2) 0.36658(2) 0.56820(3) 0.02426(9) Uani 1 1 d . . . . .
O1 O 0.4893(2) 0.5389(3) 0.6824(4) 0.0291(7) Uani 1 1 d . . . . .
O2 O 0.5113(2) 0.7057(2) 0.7348(5) 0.0286(7) Uani 1 1 d . . . . .
O3 O 0.3496(2) 0.4780(3) 0.4024(5) 0.0354(8) Uani 1 1 d . . . . .
O4 O 0.4024(2) 0.6339(2) 0.3423(5) 0.0299(7) Uani 1 1 d . . . . .
O5 O 0.3791(2) 0.3806(3) 0.8108(5) 0.0343(8) Uani 1 1 d . . . . .
O6 O 0.3412(2) 0.2482(3) 0.9710(5) 0.0350(8) Uani 1 1 d . . . . .
C1 C 0.4770(3) 0.6209(3) 0.7705(7) 0.0259(9) Uani 1 1 d . . . . .
C2 C 0.4229(3) 0.6161(4) 0.9119(7) 0.0320(10) Uani 1 1 d . . . . .
H2A H 0.365621 0.618373 0.850128 0.048 Uiso 1 1 calc R U . . .
H2B H 0.434607 0.674802 0.995418 0.048 Uiso 1 1 calc R U . . .
H2C H 0.433268 0.551969 0.981757 0.048 Uiso 1 1 calc R U . . .
C3 C 0.3442(3) 0.5671(4) 0.3265(7) 0.0298(9) Uani 1 1 d . . . . .
C4 C 0.2618(3) 0.5966(4) 0.2141(7) 0.0319(9) Uani 1 1 d . . . . .
C5 C 0.1951(3) 0.5267(5) 0.2008(8) 0.0406(12) Uani 1 1 d . . . . .
H5 H 0.202723 0.461817 0.260370 0.049 Uiso 1 1 calc R U . . .
C6 C 0.1180(4) 0.5538(6) 0.0994(9) 0.0520(15) Uani 1 1 d . . . . .
H6 H 0.073698 0.507294 0.091049 0.062 Uiso 1 1 calc R U . . .
C7 C 0.1065(4) 0.6497(6) 0.0104(9) 0.0526(16) Uani 1 1 d . . . . .
H7 H 0.054269 0.668267 -0.056189 0.063 Uiso 1 1 calc R U . . .
C8 C 0.1724(4) 0.7182(5) 0.0202(8) 0.0434(13) Uani 1 1 d . . . . .
H8 H 0.164600 0.782406 -0.041572 0.052 Uiso 1 1 calc R U . . .
C9 C 0.2496(3) 0.6922(4) 0.1206(7) 0.0373(11) Uani 1 1 d . . . . .
H9 H 0.293779 0.738658 0.126024 0.045 Uiso 1 1 calc R U . . .
C10 C 0.3244(3) 0.3262(4) 0.8678(6) 0.0294(9) Uani 1 1 d . . . . .
C11 C 0.2348(3) 0.3551(4) 0.8074(7) 0.0348(11) Uani 1 1 d . . . . .
C12 C 0.2122(4) 0.4422(5) 0.6982(9) 0.0480(14) Uani 1 1 d . . . . .
H12 H 0.252603 0.486110 0.665601 0.058 Uiso 1 1 calc R U . . .
C13 C 0.1285(4) 0.4637(6) 0.6372(10) 0.063(2) Uani 1 1 d . . . . .
H13 H 0.112608 0.522676 0.563656 0.075 Uiso 1 1 calc R U . . .
C14 C 0.0683(4) 0.3980(8) 0.6849(11) 0.069(2) Uani 1 1 d . . . . .
H14 H 0.012277 0.412318 0.641088 0.083 Uiso 1 1 calc R U . . .
C15 C 0.0910(4) 0.3120(7) 0.7968(9) 0.0569(17) Uani 1 1 d . . . . .
H15 H 0.050400 0.268961 0.830481 0.068 Uiso 1 1 calc R U . . .
C16 C 0.1739(3) 0.2893(5) 0.8590(8) 0.0430(13) Uani 1 1 d . . . . .
H16 H 0.189439 0.231009 0.934430 0.052 Uiso 1 1 calc R U . . .

loop_
_atom_site_aniso_label
_atom_site_aniso_U_11
_atom_site_aniso_U_22
_atom_site_aniso_U_33
_atom_site_aniso_U_23
_atom_site_aniso_U_13
_atom_site_aniso_U_12
Eu1 0.02760(14) 0.01929(13) 0.02687(13) 0.00090(8) 0.00768(9) -0.00024(8)
O1 0.0381(18) 0.0218(17) 0.0291(16) -0.0020(12) 0.0108(14) -0.0017(13)
O2 0.0343(17) 0.0202(16) 0.0333(16) -0.0007(12) 0.0117(13) -0.0018(12)
O3 0.0337(18) 0.0279(19) 0.044(2) 0.0079(14) 0.0049(15) -0.0021(14)
O4 0.0328(18) 0.0265(18) 0.0315(17) 0.0022(12) 0.0087(14) -0.0019(12)
O5 0.0378(19) 0.030(2) 0.0372(19) 0.0004(14) 0.0127(15) -0.0017(14)
O6 0.0375(19) 0.0306(19) 0.0387(19) 0.0055(14) 0.0123(15) 0.0051(14)
C1 0.028(2) 0.023(2) 0.026(2) -0.0011(16) 0.0027(17) 0.0020(15)
C2 0.039(3) 0.026(3) 0.033(2) -0.0001(18) 0.012(2) 0.0021(18)
C3 0.031(2) 0.030(2) 0.030(2) 0.0026(18) 0.0099(18) 0.0017(18)
C4 0.031(2) 0.036(3) 0.030(2) -0.001(2) 0.0088(18) 0.002(2)
C5 0.037(3) 0.046(3) 0.038(3) 0.003(2) 0.005(2) -0.003(2)
C6 0.038(3) 0.064(4) 0.052(4) 0.002(3) 0.003(3) -0.006(3)
C7 0.034(3) 0.082(5) 0.039(3) 0.011(3) 0.000(2) 0.009(3)
C8 0.045(3) 0.052(4) 0.034(3) 0.010(2) 0.010(2) 0.014(3)
C9 0.036(3) 0.042(3) 0.036(3) 0.004(2) 0.010(2) 0.003(2)
C10 0.034(2) 0.029(2) 0.028(2) -0.0034(18) 0.0106(18) 0.0011(18)
C11 0.036(3) 0.039(3) 0.030(2) -0.0011(19) 0.006(2) 0.006(2)
C12 0.046(3) 0.054(4) 0.048(3) 0.013(3) 0.018(3) 0.012(3)
C13 0.054(4) 0.084(5) 0.054(4) 0.026(4) 0.017(3) 0.026(4)
C14 0.036(3) 0.111(6) 0.058(4) 0.018(4) 0.007(3) 0.020(4)
C15 0.040(3) 0.088(5) 0.045(3) -0.003(3) 0.014(3) -0.005(3)
C16 0.041(3) 0.052(4) 0.037(3) 0.003(2) 0.009(2) -0.002(2)

loop_
_atom_type_symbol
_atom_type_description
_atom_type_scat_dispersion_real
_atom_type_scat_dispersion_imag
_atom_type_scat_source
C C 0.0037 0.0018 'International Tables Vol C Tables 4.2.6.8 and 6.1.1.4'
H H 0.0000 0.0000 'International Tables Vol C Tables 4.2.6.8 and 6.1.1.4'
O O 0.0121 0.0066 'International Tables Vol C Tables 4.2.6.8 and 6.1.1.4'
Eu Eu -0.0853 3.8730 'International Tables Vol C Tables 4.2.6.8 and 6.1.1.4'

loop_
_geom_angle_atom_site_label_1
_geom_angle_atom_site_label_2
_geom_angle_atom_site_label_3
_geom_angle
_geom_angle_site_symmetry_1
_geom_angle_site_symmetry_3
_geom_angle_publ_flag
O5 Eu1 O6 78.76(12) . 4_565 ?
O5 Eu1 O3 86.22(13) . . ?
O6 Eu1 O3 78.09(13) 4_565 . ?
O5 Eu1 O4 115.31(13) . 3_666 ?
O6 Eu1 O4 140.23(12) 4_565 3_666 ?
O3 Eu1 O4 136.65(11) . 3_666 ?
O5 Eu1 O1 78.57(11) . . ?
O6 Eu1 O1 145.44(12) 4_565 . ?
O3 Eu1 O1 74.71(12) . . ?
O4 Eu1 O1 73.69(11) 3_666 . ?
O5 Eu1 O2 74.49(12) . 2_646 ?
O6 Eu1 O2 75.68(12) 4_565 2_646 ?
O3 Eu1 O2 149.91(11) . 2_646 ?
O4 Eu1 O2 73.29(11) 3_666 2_646 ?
O1 Eu1 O2 122.06(11) . 2_646 ?
O5 Eu1 O1 146.87(11) . 3_666 ?
O6 Eu1 O1 117.59(11) 4_565 3_666 ?
O3 Eu1 O1 70.89(12) . 3_666 ?
O4 Eu1 O1 71.83(11) 3_666 3_666 ?
O1 Eu1 O1 72.59(12) . 3_666 ?
O2 Eu1 O1 135.38(10) 2_646 3_666 ?
O5 Eu1 O2 157.70(12) . 3_666 ?
O6 Eu1 O2 79.14(11) 4_565 3_666 ?
O3 Eu1 O2 92.16(12) . 3_666 ?
O4 Eu1 O2 80.65(11) 3_666 3_666 ?
O1 Eu1 O2 122.43(10) . 3_666 ?
O2 Eu1 O2 97.10(6) 2_646 3_666 ?
O1 Eu1 O2 50.48(10) 3_666 3_666 ?
O5 Eu1 C1 169.86(13) . 3_666 ?
O6 Eu1 C1 100.97(12) 4_565 3_666 ?
O3 Eu1 C1 83.82(13) . 3_666 ?
O4 Eu1 C1 71.42(13) 3_666 3_666 ?
O1 Eu1 C1 96.89(11) . 3_666 ?
O2 Eu1 C1 115.40(11) 2_646 3_666 ?
O1 Eu1 C1 25.35(11) 3_666 3_666 ?
O2 Eu1 C1 25.56(11) 3_666 3_666 ?
O5 Eu1 Eu1 114.54(9) . 3_666 ?
O6 Eu1 Eu1 142.33(9) 4_565 3_666 ?
O3 Eu1 Eu1 68.42(8) . 3_666 ?
O4 Eu1 Eu1 68.40(8) 3_666 3_666 ?
O1 Eu1 Eu1 37.52(7) . 3_666 ?
O2 Eu1 Eu1 140.71(8) 2_646 3_666 ?
O1 Eu1 Eu1 35.07(7) 3_666 3_666 ?
O2 Eu1 Eu1 85.22(7) 3_666 3_666 ?
C1 Eu1 Eu1 59.70(9) 3_666 3_666 ?
C1 O1 Eu1 151.6(3) . . ?
C1 O1 Eu1 95.4(3) . 3_666 ?
Eu1 O1 Eu1 107.41(11) . 3_666 ?
C1 O2 Eu1 130.5(3) . 2_656 ?
C1 O2 Eu1 93.4(3) . 3_666 ?
Eu1 O2 Eu1 135.08(13) 2_656 3_666 ?
C3 O3 Eu1 139.4(3) . . ?
C3 O4 Eu1 136.9(3) . 3_666 ?
C10 O5 Eu1 134.8(3) . . ?
C10 O6 Eu1 139.2(3) . 4_566 ?
O1 C1 O2 118.7(4) . . ?
O1 C1 C2 119.6(4) . . ?
O2 C1 C2 121.7(4) . . ?
O1 C1 Eu1 59.3(2) . 3_666 ?
O2 C1 Eu1 61.0(2) . 3_666 ?
C2 C1 Eu1 167.3(3) . 3_666 ?
O3 C3 O4 125.2(5) . . ?
O3 C3 C4 116.8(4) . . ?
O4 C3 C4 118.0(4) . . ?
C9 C4 C5 119.1(5) . . ?
C9 C4 C3 121.4(5) . . ?
C5 C4 C3 119.5(5) . . ?
C6 C5 C4 120.0(6) . . ?
C7 C6 C5 120.2(6) . . ?
C8 C7 C6 120.0(6) . . ?
C9 C8 C7 120.4(6) . . ?
C8 C9 C4 120.2(5) . . ?
O6 C10 O5 123.1(5) . . ?
O6 C10 C11 117.8(4) . . ?
O5 C10 C11 119.1(5) . . ?
C12 C11 C16 120.6(5) . . ?
C12 C11 C10 120.6(5) . . ?
C16 C11 C10 118.7(5) . . ?
C11 C12 C13 119.0(6) . . ?
C12 C13 C14 120.5(6) . . ?
C15 C14 C13 120.3(6) . . ?
C14 C15 C16 120.1(6) . . ?
C15 C16 C11 119.4(6) . . ?

loop_
_geom_bond_atom_site_label_1
_geom_bond_atom_site_label_2
_geom_bond_distance
_geom_bond_site_symmetry_2
_geom_bond_publ_flag
Eu1 O5 2.305(4) . ?
Eu1 O6 2.319(3) 4_565 ?
Eu1 O3 2.335(3) . ?
Eu1 O4 2.368(4) 3_666 ?
Eu1 O1 2.389(3) . ?
Eu1 O2 2.511(3) 2_646 ?
Eu1 O1 2.533(3) 3_666 ?
Eu1 O2 2.571(3) 3_666 ?
Eu1 C1 2.934(5) 3_666 ?
Eu1 Eu1 3.9677(5) 3_666 ?
O1 C1 1.262(5) . ?
O2 C1 1.268(5) . ?
O3 C3 1.258(6) . ?
O4 C3 1.267(6) . ?
O5 C10 1.263(6) . ?
O6 C10 1.245(6) . ?
C1 C2 1.481(7) . ?
C3 C4 1.487(7) . ?
C4 C9 1.391(8) . ?
C4 C5 1.398(7) . ?
C5 C6 1.380(8) . ?
C6 C7 1.379(9) . ?
C7 C8 1.379(9) . ?
C8 C9 1.375(7) . ?
C10 C11 1.496(7) . ?
C11 C12 1.374(8) . ?
C11 C16 1.407(8) . ?
C12 C13 1.386(9) . ?
C13 C14 1.387(11) . ?
C14 C15 1.374(11) . ?
C15 C16 1.377(8) . ?

loop_
_geom_torsion_atom_site_label_1
_geom_torsion_atom_site_label_2
_geom_torsion_atom_site_label_3
_geom_torsion_atom_site_label_4
_geom_torsion
_geom_torsion_site_symmetry_1
_geom_torsion_site_symmetry_2
_geom_torsion_site_symmetry_3
_geom_torsion_site_symmetry_4
_geom_torsion_publ_flag
Eu1 O1 C1 O2 -158.2(4) . . . . ?
Eu1 O1 C1 O2 -14.4(5) 3_666 . . . ?
Eu1 O1 C1 C2 21.6(9) . . . . ?
Eu1 O1 C1 C2 165.4(4) 3_666 . . . ?
Eu1 O1 C1 Eu1 -143.8(7) . . . 3_666 ?
Eu1 O2 C1 O1 -155.6(3) 2_656 . . . ?
Eu1 O2 C1 O1 14.1(4) 3_666 . . . ?
Eu1 O2 C1 C2 24.6(6) 2_656 . . . ?
Eu1 O2 C1 C2 -165.7(4) 3_666 . . . ?
Eu1 O2 C1 Eu1 -169.8(4) 2_656 . . 3_666 ?
Eu1 O3 C3 O4 -9.4(8) . . . . ?
Eu1 O3 C3 C4 172.4(3) . . . . ?
Eu1 O4 C3 O3 18.8(8) 3_666 . . . ?
Eu1 O4 C3 C4 -163.1(3) 3_666 . . . ?
O3 C3 C4 C9 -178.4(5) . . . . ?
O4 C3 C4 C9 3.3(7) . . . . ?
O3 C3 C4 C5 1.2(7) . . . . ?
O4 C3 C4 C5 -177.1(5) . . . . ?
C9 C4 C5 C6 -1.4(8) . . . . ?
C3 C4 C5 C6 178.9(5) . . . . ?
C4 C5 C6 C7 0.2(9) . . . . ?
C5 C6 C7 C8 1.0(10) . . . . ?
C6 C7 C8 C9 -1.0(10) . . . . ?
C7 C8 C9 C4 -0.3(9) . . . . ?
C5 C4 C9 C8 1.5(8) . . . . ?
C3 C4 C9 C8 -178.9(5) . . . . ?
Eu1 O6 C10 O5 -16.6(8) 4_566 . . . ?
Eu1 O6 C10 C11 162.5(3) 4_566 . . . ?
Eu1 O5 C10 O6 83.1(6) . . . . ?
Eu1 O5 C10 C11 -96.1(5) . . . . ?
O6 C10 C11 C12 178.0(5) . . . . ?
O5 C10 C11 C12 -2.8(7) . . . . ?
O6 C10 C11 C16 -4.3(7) . . . . ?
O5 C10 C11 C16 174.9(5) . . . . ?
C16 C11 C12 C13 -0.8(9) . . . . ?
C10 C11 C12 C13 176.9(6) . . . . ?
C11 C12 C13 C14 -0.3(11) . . . . ?
C12 C13 C14 C15 1.4(13) . . . . ?
C13 C14 C15 C16 -1.3(12) . . . . ?
C14 C15 C16 C11 0.2(10) . . . . ?
C12 C11 C16 C15 0.9(9) . . . . ?
C10 C11 C16 C15 -176.8(5) . . . . ?
